data_7711248
loop_
_publ_author_name
'Mandal, Shuvankar'
'Pramanik, Abhishek'
'Dey, Sourav'
'Carrella, Luca M.'
'Rajaraman, Gopalan'
'Rentschler, Eva'
'Mohanta, Sasankasekhar'

_publ_section_title
;
 Experimental and theoretical investigations on three DyIII4 single
 molecule magnets: structural and magneto-structural correlations
;
_journal_name_full 'Dalton Transactions'
_journal_paper_doi 10.1039/D2DT02348B
_journal_year 2022
_chemical_formula_sum 'C72 H78 Dy4 N6 O20'
_chemical_formula_weight 1997.40
_space_group_crystal_system monoclinic
_space_group_IT_number 14
_space_group_name_Hall '-P 2ybc'
_space_group_name_H-M_alt 'P 1 21/c 1'
_atom_sites_solution_hydrogens mixed
_audit_creation_method SHELXL-2014/7
_audit_update_record
;
2022-05-31 deposited with the CCDC.	2022-09-05 downloaded from the CCDC.
;
_cell_angle_alpha 90
_cell_angle_beta 104.493(2)
_cell_angle_gamma 90
_cell_formula_units_Z 2
_cell_length_a 11.8872(15)
_cell_length_b 18.419(2)
_cell_length_c 16.980(2)
_cell_measurement_reflns_used 9279
_cell_measurement_temperature 296(2)
_cell_measurement_theta_max 25.11
_cell_measurement_theta_min 2.21
_cell_volume 3599.5(7)
_computing_cell_refinement 'Bruker SAINT'
_computing_data_collection 'Bruker APEX2'
_computing_data_reduction 'Bruker SAINT'
_computing_molecular_graphics 'Bruker SHELXTL'
_computing_publication_material 'Bruker SHELXTL'
_computing_structure_refinement 'SHELXL-2014/7 (Sheldrick, 2014)'
_computing_structure_solution 'SHELXS-97 (Sheldrick, 2008)'
_diffrn_ambient_temperature 296(2)
_diffrn_measured_fraction_theta_full 0.983
_diffrn_measured_fraction_theta_max 0.983
_diffrn_measurement_device_type 'Bruker APEX-II CCD'
_diffrn_measurement_method '\f and \w scans'
_diffrn_radiation_type MoK\a
_diffrn_radiation_wavelength 0.71073
_diffrn_reflns_av_R_equivalents 0.0399
_diffrn_reflns_av_unetI/netI 0.0382
_diffrn_reflns_Laue_measured_fraction_full 0.983
_diffrn_reflns_Laue_measured_fraction_max 0.983
_diffrn_reflns_limit_h_max 14
_diffrn_reflns_limit_h_min -14
_diffrn_reflns_limit_k_max 21
_diffrn_reflns_limit_k_min -21
_diffrn_reflns_limit_l_max 20
_diffrn_reflns_limit_l_min -20
_diffrn_reflns_number 24429
_diffrn_reflns_point_group_measured_fraction_full 0.983
_diffrn_reflns_point_group_measured_fraction_max 0.983
_diffrn_reflns_theta_full 25.216
_diffrn_reflns_theta_max 25.216
_diffrn_reflns_theta_min 1.660
_exptl_absorpt_coefficient_mu 4.181
_exptl_absorpt_correction_type multi-scan
_exptl_absorpt_process_details 'SADABS (Sheldrick, 2008)'
_exptl_crystal_colour Red
_exptl_crystal_density_diffrn 1.843
_exptl_crystal_description Cuboid
_exptl_crystal_F_000 1952
_exptl_crystal_size_max 0.180
_exptl_crystal_size_mid 0.160
_exptl_crystal_size_min 0.140
_exptl_transmission_factor_max 0.592
_exptl_transmission_factor_min 0.520
_refine_diff_density_max 1.449
_refine_diff_density_min -0.757
_refine_diff_density_rms 0.120
_refine_ls_extinction_method none
_refine_ls_goodness_of_fit_ref 0.999
_refine_ls_hydrogen_treatment mixed
_refine_ls_matrix_type full
_refine_ls_number_parameters 469
_refine_ls_number_reflns 6385
_refine_ls_number_restraints 2
_refine_ls_restrained_S_all 1.006
_refine_ls_R_factor_all 0.0439
_refine_ls_R_factor_gt 0.0294
_refine_ls_shift/su_max 0.002
_refine_ls_shift/su_mean 0.000
_refine_ls_structure_factor_coef Fsqd
_refine_ls_weighting_details 'w=1/[\s^2^(Fo^2^)+(0.0540P)^2^+0.1000P] where P=(Fo^2^+2Fc^2^)/3'
_refine_ls_weighting_scheme calc
_refine_ls_wR_factor_gt 0.0764
_refine_ls_wR_factor_ref 0.0866
_reflns_Friedel_coverage 0.000
_reflns_number_gt 5165
_reflns_number_total 6385
_reflns_threshold_expression 'I > 2\s(I)'
_cod_data_source_file d2dt02348b2.cif
_cod_data_source_block 3
_cod_depositor_comments
;
The following automatic conversions were performed:

data item '_exptl_absorpt_correction_type' value 'Multi-scan' was
changed to 'multi-scan' in accordance with the
/home/data/users/saulius/crontab/automatic-downloads/rss-feeds/RSC/lib/dictionaries/cif_core.dic
dictionary named 'cif_core.dic' version 2.4.2 last updated on
2011-04-26.

Automatic conversion script
Id: cif_fix_values 7556 2019-12-06 15:28:31Z antanas 
;
_cod_original_cell_volume 3599.4(8)
_cod_original_sg_symbol_H-M 'P 21/c'
_cod_database_code 7711248
_shelx_shelxl_version_number 2014/7
_shelx_space_group_comment
;
The symmetry employed for this shelxl refinement is uniquely defined
by the following loop, which should always be used as a source of
symmetry information in preference to the above space-group names.
They are only intended as comments.
;
_shelx_estimated_absorpt_t_min 0.520
_shelx_estimated_absorpt_t_max 0.592

loop_
_space_group_symop_operation_xyz
'x, y, z'
'-x, y+1/2, -z+1/2'
'-x, -y, -z'
'x, -y-1/2, z-1/2'

loop_
_atom_site_label
_atom_site_type_symbol
_atom_site_fract_x
_atom_site_fract_y
_atom_site_fract_z
_atom_site_U_iso_or_equiv
_atom_site_adp_type
_atom_site_occupancy
_atom_site_site_symmetry_order
_atom_site_calc_flag
_atom_site_refinement_flags_posn
_atom_site_refinement_flags_adp
_atom_site_refinement_flags_occupancy
_atom_site_disorder_assembly
_atom_site_disorder_group
C1 C 0.3124(5) 1.0314(3) 0.6153(3) 0.0421(14) Uani 1 1 d . . . . .
C2 C 0.3084(6) 1.0008(3) 0.5384(3) 0.0452(15) Uani 1 1 d . . . . .
C3 C 0.2299(6) 1.0260(4) 0.4689(4) 0.0591(18) Uani 1 1 d . . . . .
H3 H 0.2277 1.0050 0.4187 0.071 Uiso 1 1 calc R U . . .
C4 C 0.1551(6) 1.0823(4) 0.4740(4) 0.0615(19) Uani 1 1 d . . . . .
H4 H 0.1032 1.0994 0.4272 0.074 Uiso 1 1 calc R U . . .
C5 C 0.1574(6) 1.1126(3) 0.5469(4) 0.0552(17) Uani 1 1 d . . . . .
H5 H 0.1072 1.1508 0.5493 0.066 Uiso 1 1 calc R U . . .
C6 C 0.2339(5) 1.0879(3) 0.6194(3) 0.0425(14) Uani 1 1 d . . . . .
C7 C 0.2321(5) 1.1251(3) 0.6941(3) 0.0449(14) Uani 1 1 d . . . . .
H7 H 0.1886 1.1676 0.6896 0.054 Uiso 1 1 calc R U . . .
C8 C 0.2802(5) 1.1479(3) 0.8344(3) 0.0372(13) Uani 1 1 d . . . . .
C9 C 0.1842(5) 1.1875(3) 0.8418(4) 0.0428(14) Uani 1 1 d . . . . .
H9 H 0.1162 1.1865 0.8003 0.051 Uiso 1 1 calc R U . . .
C10 C 0.1892(5) 1.2280(3) 0.9097(4) 0.0484(15) Uani 1 1 d . . . . .
H10 H 0.1244 1.2541 0.9148 0.058 Uiso 1 1 calc R U . . .
C11 C 0.2898(6) 1.2301(3) 0.9704(4) 0.0487(16) Uani 1 1 d . . . . .
H11 H 0.2937 1.2593 1.0158 0.058 Uiso 1 1 calc R U . . .
C12 C 0.3856(5) 1.1896(3) 0.9654(3) 0.0381(13) Uani 1 1 d . . . . .
H12 H 0.4535 1.1920 1.0068 0.046 Uiso 1 1 calc R U . . .
C13 C 0.3806(5) 1.1452(3) 0.8982(3) 0.0337(12) Uani 1 1 d . . . . .
C14 C 0.4006(7) 0.9207(4) 0.4633(4) 0.065(2) Uani 1 1 d . . . . .
H14A H 0.4271 0.9600 0.4344 0.077 Uiso 1 1 calc R U . . .
H14B H 0.3278 0.9023 0.4297 0.077 Uiso 1 1 calc R U . . .
C15 C 0.4894(7) 0.8615(4) 0.4812(4) 0.078(2) Uani 1 1 d . . . . .
H15A H 0.5533 0.8762 0.5250 0.118 Uiso 1 1 calc R U . . .
H15B H 0.5168 0.8519 0.4336 0.118 Uiso 1 1 calc R U . . .
H15C H 0.4550 0.8182 0.4965 0.118 Uiso 1 1 calc R U . . .
C16 C 0.1636(4) 0.9999(2) 0.8625(3) 0.0298(12) Uani 1 1 d . . . . .
C17 C 0.1187(5) 0.9815(3) 0.7801(3) 0.0396(13) Uani 1 1 d . . . . .
C18 C 0.0066(5) 0.9977(3) 0.7400(4) 0.0506(16) Uani 1 1 d . . . . .
H18 H -0.0212 0.9866 0.6852 0.061 Uiso 1 1 calc R U . . .
C19 C -0.0648(5) 1.0310(4) 0.7824(4) 0.0541(16) Uani 1 1 d . . . . .
H19 H -0.1412 1.0418 0.7556 0.065 Uiso 1 1 calc R U . . .
C20 C -0.0261(5) 1.0478(3) 0.8610(4) 0.0444(14) Uani 1 1 d . . . . .
H20 H -0.0757 1.0708 0.8876 0.053 Uiso 1 1 calc R U . . .
C21 C 0.0886(5) 1.0314(3) 0.9047(3) 0.0345(12) Uani 1 1 d . . . . .
C22 C 0.8753(5) 0.9463(3) 1.0125(3) 0.0372(13) Uani 1 1 d . . . . .
H22 H 0.9295 0.9200 0.9931 0.045 Uiso 1 1 calc R U . . .
C23 C 0.7590(5) 0.9281(3) 0.8804(3) 0.0376(13) Uani 1 1 d . . . . .
C24 C 0.8191(6) 0.8694(3) 0.8614(4) 0.0506(16) Uani 1 1 d . . . . .
H24 H 0.8721 0.8452 0.9026 0.061 Uiso 1 1 calc R U . . .
C25 C 0.8016(6) 0.8464(3) 0.7827(4) 0.0581(18) Uani 1 1 d . . . . .
H25 H 0.8444 0.8076 0.7704 0.070 Uiso 1 1 calc R U . . .
C26 C 0.7203(6) 0.8808(3) 0.7212(4) 0.0535(17) Uani 1 1 d . . . . .
H26 H 0.7090 0.8655 0.6676 0.064 Uiso 1 1 calc R U . . .
C27 C 0.6573(5) 0.9371(3) 0.7394(4) 0.0434(14) Uani 1 1 d . . . . .
H27 H 0.6022 0.9596 0.6979 0.052 Uiso 1 1 calc R U . . .
C28 C 0.6736(5) 0.9619(3) 0.8196(3) 0.0348(12) Uani 1 1 d . . . . .
C29 C 0.1611(6) 0.9058(4) 0.6738(4) 0.0558(17) Uani 1 1 d . . . . .
H29A H 0.2267 0.8929 0.6522 0.067 Uiso 1 1 calc R U . . .
H29B H 0.1064 0.9329 0.6322 0.067 Uiso 1 1 calc R U . . .
C30 C 0.1042(7) 0.8383(4) 0.6925(5) 0.083(3) Uani 1 1 d . . . . .
H30A H 0.1551 0.8138 0.7375 0.125 Uiso 1 1 calc R U . . .
H30B H 0.0876 0.8071 0.6458 0.125 Uiso 1 1 calc R U . . .
H30C H 0.0330 0.8505 0.7065 0.125 Uiso 1 1 calc R U . . .
C31 C 0.4042(6) 0.8080(3) 0.7954(4) 0.0536(17) Uani 1 1 d . . . . .
H31 H 0.3812 0.7943 0.8417 0.064 Uiso 1 1 calc R U . . .
C32 C 0.4456(9) 0.7753(5) 0.6705(5) 0.104(3) Uani 1 1 d . . . . .
H32A H 0.4264 0.8250 0.6561 0.156 Uiso 1 1 calc R U . . .
H32B H 0.4053 0.7442 0.6272 0.156 Uiso 1 1 calc R U . . .
H32C H 0.5279 0.7685 0.6792 0.156 Uiso 1 1 calc R U . . .
C33 C 0.3825(11) 0.6827(4) 0.7539(6) 0.126(4) Uani 1 1 d . . . . .
H33A H 0.4499 0.6528 0.7581 0.188 Uiso 1 1 calc R U . . .
H33B H 0.3220 0.6673 0.7082 0.188 Uiso 1 1 calc R U . . .
H33C H 0.3562 0.6783 0.8027 0.188 Uiso 1 1 calc R U . . .
C34 C 0.7680(6) 1.1734(3) 1.0075(4) 0.0498(15) Uani 1 1 d . . . . .
C35 C 0.8544(9) 1.2326(5) 1.0271(6) 0.117(4) Uani 1 1 d D . . . .
H35A H 0.9309 1.2106 1.0380 0.140 Uiso 1 1 calc R U . . .
H35B H 0.8456 1.2621 0.9786 0.140 Uiso 1 1 calc R U . . .
C36 C 0.8532(14) 1.2810(8) 1.0940(9) 0.230(9) Uani 1 1 d D . . . .
H36A H 0.8033 1.2615 1.1253 0.346 Uiso 1 1 calc R U . . .
H36B H 0.8249 1.3278 1.0730 0.346 Uiso 1 1 calc R U . . .
H36C H 0.9306 1.2859 1.1280 0.346 Uiso 1 1 calc R U . . .
Dy1 Dy 0.40620(2) 0.99629(2) 0.81018(2) 0.02915(9) Uani 1 1 d . . . . .
Dy2 Dy 0.62979(2) 1.04978(2) 0.97596(2) 0.02818(9) Uani 1 1 d . . . . .
H1 H 0.530(5) 0.915(2) 0.928(4) 0.07(2) Uiso 1 1 d D . . . .
N1 N 0.2857(4) 1.1046(2) 0.7666(3) 0.0366(10) Uani 1 1 d . . . . .
N2 N 0.7774(4) 0.9578(2) 0.9612(3) 0.0361(11) Uani 1 1 d . . . . .
N3 N 0.4120(5) 0.7581(3) 0.7428(3) 0.0595(15) Uani 1 1 d . . . . .
O1 O 0.3911(3) 1.0080(2) 0.6792(2) 0.0445(10) Uani 1 1 d . . . . .
O2 O 0.4667(3) 1.10154(17) 0.8909(2) 0.0329(8) Uani 1 1 d . . . . .
O3 O 0.3846(4) 0.9461(2) 0.5390(2) 0.0605(13) Uani 1 1 d . . . . .
O4 O 0.2765(3) 0.98674(18) 0.8948(2) 0.0326(8) Uani 1 1 d . . . . .
O5 O 0.6087(3) 1.01621(19) 0.8382(2) 0.0349(8) Uani 1 1 d . . . . .
O6 O 0.2009(3) 0.9511(2) 0.7444(2) 0.0451(10) Uani 1 1 d . . . . .
O7 O 0.4997(3) 0.95105(17) 0.9419(2) 0.0284(8) Uani 1 1 d D . . . .
O8 O 0.4258(4) 0.8728(2) 0.7867(2) 0.0493(10) Uani 1 1 d . . . . .
O9 O 0.6783(4) 1.1719(2) 1.0339(3) 0.0510(11) Uani 1 1 d . . . . .
O10 O 0.7871(4) 1.1247(2) 0.9627(3) 0.0635(13) Uani 1 1 d . . . . .

loop_
_atom_site_aniso_label
_atom_site_aniso_U_11
_atom_site_aniso_U_22
_atom_site_aniso_U_33
_atom_site_aniso_U_23
_atom_site_aniso_U_13
_atom_site_aniso_U_12
C1 0.044(4) 0.051(3) 0.029(3) 0.005(3) 0.004(3) -0.001(3)
C2 0.049(4) 0.054(4) 0.028(3) 0.000(3) 0.001(3) 0.002(3)
C3 0.074(5) 0.066(4) 0.029(3) -0.003(3) -0.003(3) 0.001(4)
C4 0.065(5) 0.067(4) 0.038(4) 0.007(3) -0.015(3) 0.010(4)
C5 0.051(4) 0.054(4) 0.050(4) 0.004(3) -0.009(3) 0.007(3)
C6 0.044(4) 0.049(3) 0.032(3) 0.003(3) 0.004(3) -0.002(3)
C7 0.043(4) 0.047(3) 0.043(4) 0.008(3) 0.008(3) 0.003(3)
C8 0.039(3) 0.032(3) 0.040(3) 0.003(2) 0.009(3) 0.002(2)
C9 0.039(3) 0.041(3) 0.047(4) 0.007(3) 0.010(3) 0.009(3)
C10 0.044(4) 0.050(3) 0.053(4) 0.003(3) 0.016(3) 0.019(3)
C11 0.065(5) 0.036(3) 0.050(4) -0.003(3) 0.025(3) 0.010(3)
C12 0.042(3) 0.036(3) 0.035(3) 0.000(2) 0.006(3) 0.003(2)
C13 0.035(3) 0.031(3) 0.037(3) 0.009(2) 0.015(3) 0.002(2)
C14 0.082(5) 0.083(5) 0.029(3) -0.004(3) 0.015(4) 0.012(4)
C15 0.087(6) 0.090(6) 0.059(5) -0.007(4) 0.021(4) 0.015(5)
C16 0.022(3) 0.034(3) 0.034(3) 0.001(2) 0.008(2) -0.003(2)
C17 0.028(3) 0.050(3) 0.039(3) -0.005(3) 0.005(3) -0.002(3)
C18 0.028(3) 0.080(4) 0.039(4) -0.011(3) -0.001(3) -0.002(3)
C19 0.027(3) 0.083(4) 0.048(4) -0.003(4) 0.001(3) 0.002(3)
C20 0.031(3) 0.058(4) 0.045(4) 0.001(3) 0.013(3) 0.001(3)
C21 0.025(3) 0.046(3) 0.033(3) 0.004(2) 0.006(2) -0.001(2)
C22 0.031(3) 0.044(3) 0.036(3) 0.000(2) 0.008(3) 0.003(2)
C23 0.037(3) 0.047(3) 0.030(3) -0.005(2) 0.013(3) -0.001(3)
C24 0.054(4) 0.053(3) 0.046(4) -0.006(3) 0.016(3) 0.018(3)
C25 0.066(5) 0.063(4) 0.049(4) -0.017(3) 0.021(4) 0.010(4)
C26 0.059(4) 0.068(4) 0.039(4) -0.013(3) 0.023(3) 0.003(3)
C27 0.041(4) 0.054(3) 0.039(3) 0.000(3) 0.016(3) -0.006(3)
C28 0.034(3) 0.045(3) 0.027(3) -0.005(2) 0.011(2) 0.000(2)
C29 0.044(4) 0.080(4) 0.036(3) -0.023(3) -0.004(3) -0.005(3)
C30 0.066(6) 0.066(5) 0.115(7) -0.015(4) 0.016(5) -0.013(4)
C31 0.066(5) 0.045(4) 0.046(4) 0.000(3) 0.008(3) 0.004(3)
C32 0.150(9) 0.098(6) 0.086(6) -0.034(5) 0.072(7) -0.023(6)
C33 0.231(14) 0.051(5) 0.106(8) -0.004(5) 0.063(8) -0.002(6)
C34 0.042(4) 0.051(3) 0.058(4) 0.002(3) 0.018(3) -0.012(3)
C35 0.105(8) 0.096(7) 0.164(11) -0.056(7) 0.063(7) -0.062(6)
C36 0.244(19) 0.228(16) 0.253(18) -0.131(15) 0.125(16) -0.174(15)
Dy1 0.02846(16) 0.03611(14) 0.02262(14) -0.00013(10) 0.00594(11) 0.00195(10)
Dy2 0.02630(15) 0.03431(14) 0.02483(14) 0.00102(10) 0.00807(11) 0.00016(10)
N1 0.035(3) 0.042(2) 0.032(3) 0.003(2) 0.006(2) 0.002(2)
N2 0.039(3) 0.039(2) 0.033(3) 0.001(2) 0.015(2) 0.002(2)
N3 0.086(5) 0.041(3) 0.052(3) -0.017(2) 0.018(3) 0.002(3)
O1 0.041(2) 0.067(3) 0.024(2) 0.0050(18) 0.0053(18) 0.009(2)
O2 0.033(2) 0.0322(17) 0.033(2) 0.0015(15) 0.0075(16) 0.0039(16)
O3 0.069(3) 0.081(3) 0.030(2) 0.000(2) 0.009(2) 0.025(3)
O4 0.029(2) 0.045(2) 0.0226(18) 0.0012(15) 0.0042(16) 0.0018(16)
O5 0.037(2) 0.0430(19) 0.028(2) 0.0009(16) 0.0139(17) 0.0038(17)
O6 0.031(2) 0.066(3) 0.037(2) -0.0176(19) 0.0070(18) -0.0031(19)
O7 0.033(2) 0.0298(18) 0.0252(19) 0.0008(15) 0.0118(16) 0.0059(15)
O8 0.054(3) 0.049(2) 0.047(2) -0.0095(19) 0.016(2) 0.002(2)
O9 0.049(3) 0.045(2) 0.064(3) -0.008(2) 0.023(2) -0.004(2)
O10 0.061(3) 0.056(3) 0.087(4) -0.018(3) 0.045(3) -0.016(2)

loop_
_atom_type_symbol
_atom_type_description
_atom_type_scat_dispersion_real
_atom_type_scat_dispersion_imag
_atom_type_scat_source
C C 0.0033 0.0016 'International Tables Vol C Tables 4.2.6.8 and 6.1.1.4'
H H 0.0000 0.0000 'International Tables Vol C Tables 4.2.6.8 and 6.1.1.4'
N N 0.0061 0.0033 'International Tables Vol C Tables 4.2.6.8 and 6.1.1.4'
O O 0.0106 0.0060 'International Tables Vol C Tables 4.2.6.8 and 6.1.1.4'
Dy Dy -0.1892 4.4098 'International Tables Vol C Tables 4.2.6.8 and 6.1.1.4'

loop_
_geom_angle_atom_site_label_1
_geom_angle_atom_site_label_2
_geom_angle_atom_site_label_3
_geom_angle
_geom_angle_site_symmetry_1
_geom_angle_site_symmetry_3
_geom_angle_publ_flag
O1 C1 C6 122.9(5) . . ?
O1 C1 C2 119.0(5) . . ?
C6 C1 C2 118.1(5) . . ?
O3 C2 C3 124.1(6) . . ?
O3 C2 C1 115.0(5) . . ?
C3 C2 C1 120.8(6) . . ?
C4 C3 C2 120.2(6) . . ?
C4 C3 H3 119.9 . . ?
C2 C3 H3 119.9 . . ?
C5 C4 C3 120.0(6) . . ?
C5 C4 H4 120.0 . . ?
C3 C4 H4 120.0 . . ?
C4 C5 C6 121.8(6) . . ?
C4 C5 H5 119.1 . . ?
C6 C5 H5 119.1 . . ?
C5 C6 C1 119.0(5) . . ?
C5 C6 C7 117.7(6) . . ?
C1 C6 C7 123.2(5) . . ?
N1 C7 C6 125.7(5) . . ?
N1 C7 H7 117.1 . . ?
C6 C7 H7 117.1 . . ?
C9 C8 C13 120.8(5) . . ?
C9 C8 N1 125.2(5) . . ?
C13 C8 N1 113.9(5) . . ?
C10 C9 C8 120.2(6) . . ?
C10 C9 H9 119.9 . . ?
C8 C9 H9 119.9 . . ?
C9 C10 C11 119.9(6) . . ?
C9 C10 H10 120.1 . . ?
C11 C10 H10 120.1 . . ?
C10 C11 C12 121.0(5) . . ?
C10 C11 H11 119.5 . . ?
C12 C11 H11 119.5 . . ?
C11 C12 C13 120.0(5) . . ?
C11 C12 H12 120.0 . . ?
C13 C12 H12 120.0 . . ?
O2 C13 C12 123.6(5) . . ?
O2 C13 C8 118.5(5) . . ?
C12 C13 C8 117.8(5) . . ?
O3 C14 C15 107.6(5) . . ?
O3 C14 H14A 110.2 . . ?
C15 C14 H14A 110.2 . . ?
O3 C14 H14B 110.2 . . ?
C15 C14 H14B 110.2 . . ?
H14A C14 H14B 108.5 . . ?
C14 C15 H15A 109.5 . . ?
C14 C15 H15B 109.5 . . ?
H15A C15 H15B 109.5 . . ?
C14 C15 H15C 109.5 . . ?
H15A C15 H15C 109.5 . . ?
H15B C15 H15C 109.5 . . ?
O4 C16 C21 124.5(5) . . ?
O4 C16 C17 117.1(5) . . ?
C21 C16 C17 118.4(5) . . ?
C18 C17 O6 125.0(5) . . ?
C18 C17 C16 121.5(5) . . ?
O6 C17 C16 113.4(5) . . ?
C17 C18 C19 119.0(6) . . ?
C17 C18 H18 120.5 . . ?
C19 C18 H18 120.5 . . ?
C20 C19 C18 121.3(6) . . ?
C20 C19 H19 119.4 . . ?
C18 C19 H19 119.4 . . ?
C19 C20 C21 121.5(6) . . ?
C19 C20 H20 119.3 . . ?
C21 C20 H20 119.3 . . ?
C16 C21 C20 118.3(5) . . ?
C16 C21 C22 123.5(5) . 3_677 ?
C20 C21 C22 118.0(5) . 3_677 ?
N2 C22 C21 128.3(5) . 3_677 ?
N2 C22 H22 115.9 . . ?
C21 C22 H22 115.9 3_677 . ?
C24 C23 C28 119.9(5) . . ?
C24 C23 N2 123.8(5) . . ?
C28 C23 N2 116.3(5) . . ?
C25 C24 C23 120.8(6) . . ?
C25 C24 H24 119.6 . . ?
C23 C24 H24 119.6 . . ?
C24 C25 C26 120.1(6) . . ?
C24 C25 H25 120.0 . . ?
C26 C25 H25 120.0 . . ?
C27 C26 C25 119.8(6) . . ?
C27 C26 H26 120.1 . . ?
C25 C26 H26 120.1 . . ?
C26 C27 C28 121.3(6) . . ?
C26 C27 H27 119.4 . . ?
C28 C27 H27 119.4 . . ?
O5 C28 C23 120.7(5) . . ?
O5 C28 C27 121.3(5) . . ?
C23 C28 C27 118.0(5) . . ?
O6 C29 C30 112.2(6) . . ?
O6 C29 H29A 109.2 . . ?
C30 C29 H29A 109.2 . . ?
O6 C29 H29B 109.2 . . ?
C30 C29 H29B 109.2 . . ?
H29A C29 H29B 107.9 . . ?
C29 C30 H30A 109.5 . . ?
C29 C30 H30B 109.5 . . ?
H30A C30 H30B 109.5 . . ?
C29 C30 H30C 109.5 . . ?
H30A C30 H30C 109.5 . . ?
H30B C30 H30C 109.5 . . ?
O8 C31 N3 123.2(6) . . ?
O8 C31 H31 118.4 . . ?
N3 C31 H31 118.4 . . ?
N3 C32 H32A 109.5 . . ?
N3 C32 H32B 109.5 . . ?
H32A C32 H32B 109.5 . . ?
N3 C32 H32C 109.5 . . ?
H32A C32 H32C 109.5 . . ?
H32B C32 H32C 109.5 . . ?
N3 C33 H33A 109.5 . . ?
N3 C33 H33B 109.5 . . ?
H33A C33 H33B 109.5 . . ?
N3 C33 H33C 109.5 . . ?
H33A C33 H33C 109.5 . . ?
H33B C33 H33C 109.5 . . ?
O10 C34 O9 120.4(5) . . ?
O10 C34 C35 116.8(6) . . ?
O9 C34 C35 122.8(6) . . ?
O10 C34 Dy2 58.4(3) . . ?
O9 C34 Dy2 62.4(3) . . ?
C35 C34 Dy2 172.6(6) . . ?
C36 C35 C34 119.2(8) . . ?
C36 C35 H35A 107.5 . . ?
C34 C35 H35A 107.5 . . ?
C36 C35 H35B 107.5 . . ?
C34 C35 H35B 107.5 . . ?
H35A C35 H35B 107.0 . . ?
C35 C36 H36A 109.5 . . ?
C35 C36 H36B 109.5 . . ?
H36A C36 H36B 109.5 . . ?
C35 C36 H36C 109.5 . . ?
H36A C36 H36C 109.5 . . ?
H36B C36 H36C 109.5 . . ?
O1 Dy1 O8 84.79(14) . . ?
O1 Dy1 O5 90.55(14) . . ?
O8 Dy1 O5 92.60(13) . . ?
O1 Dy1 O4 136.25(14) . . ?
O8 Dy1 O4 98.04(13) . . ?
O5 Dy1 O4 132.57(12) . . ?
O1 Dy1 O2 116.06(13) . . ?
O8 Dy1 O2 149.87(13) . . ?
O5 Dy1 O2 67.16(12) . . ?
O4 Dy1 O2 81.93(12) . . ?
O1 Dy1 O7 152.20(13) . . ?
O8 Dy1 O7 77.07(13) . . ?
O5 Dy1 O7 69.70(12) . . ?
O4 Dy1 O7 68.04(12) . . ?
O2 Dy1 O7 75.04(11) . . ?
O1 Dy1 N1 73.81(14) . . ?
O8 Dy1 N1 144.64(15) . . ?
O5 Dy1 N1 114.96(13) . . ?
O4 Dy1 N1 79.86(13) . . ?
O2 Dy1 N1 65.29(13) . . ?
O7 Dy1 N1 131.74(13) . . ?
O1 Dy1 O6 76.25(14) . . ?
O8 Dy1 O6 74.50(14) . . ?
O5 Dy1 O6 162.14(12) . . ?
O4 Dy1 O6 62.89(12) . . ?
O2 Dy1 O6 129.43(12) . . ?
O7 Dy1 O6 117.78(13) . . ?
N1 Dy1 O6 73.27(13) . . ?
O1 Dy1 Dy2 129.85(11) . . ?
O8 Dy1 Dy2 108.93(10) . . ?
O5 Dy1 Dy2 42.52(8) . . ?
O4 Dy1 Dy2 90.68(9) . . ?
O2 Dy1 Dy2 41.15(8) . . ?
O7 Dy1 Dy2 42.36(8) . . ?
N1 Dy1 Dy2 106.39(10) . . ?
O6 Dy1 Dy2 153.43(9) . . ?
O1 Dy1 Dy2 167.14(11) . 3_677 ?
O8 Dy1 Dy2 89.19(10) . 3_677 ?
O5 Dy1 Dy2 101.08(8) . 3_677 ?
O4 Dy1 Dy2 33.68(8) . 3_677 ?
O2 Dy1 Dy2 74.07(8) . 3_677 ?
O7 Dy1 Dy2 34.47(9) . 3_677 ?
N1 Dy1 Dy2 105.59(10) . 3_677 ?
O6 Dy1 Dy2 91.21(9) . 3_677 ?
Dy2 Dy1 Dy2 62.918(10) . 3_677 ?
O4 Dy2 O2 147.86(12) 3_677 . ?
O4 Dy2 O7 70.15(12) 3_677 3_677 ?
O2 Dy2 O7 78.45(12) . 3_677 ?
O4 Dy2 O7 98.04(12) 3_677 . ?
O2 Dy2 O7 76.67(12) . . ?
O7 Dy2 O7 69.56(13) 3_677 . ?
O4 Dy2 O5 140.50(12) 3_677 . ?
O2 Dy2 O5 68.06(12) . . ?
O7 Dy2 O5 131.95(12) 3_677 . ?
O7 Dy2 O5 69.90(12) . . ?
O4 Dy2 O10 93.17(15) 3_677 . ?
O2 Dy2 O10 104.93(15) . . ?
O7 Dy2 O10 135.70(13) 3_677 . ?
O7 Dy2 O10 154.73(14) . . ?
O5 Dy2 O10 87.10(14) . . ?
O4 Dy2 O9 82.92(13) 3_677 . ?
O2 Dy2 O9 87.08(13) . . ?
O7 Dy2 O9 83.68(12) 3_677 . ?
O7 Dy2 O9 150.84(13) . . ?
O5 Dy2 O9 126.04(13) . . ?
O10 Dy2 O9 53.00(14) . . ?
O4 Dy2 N2 73.27(13) 3_677 . ?
O2 Dy2 N2 135.84(13) . . ?
O7 Dy2 N2 130.09(12) 3_677 . ?
O7 Dy2 N2 83.46(13) . . ?
O5 Dy2 N2 68.14(14) . . ?
O10 Dy2 N2 78.19(15) . . ?
O9 Dy2 N2 124.02(14) . . ?
O4 Dy2 C34 86.19(16) 3_677 . ?
O2 Dy2 C34 98.36(16) . . ?
O7 Dy2 C34 109.77(16) 3_677 . ?
O7 Dy2 C34 175.03(16) . . ?
O5 Dy2 C34 108.38(16) . . ?
O10 Dy2 C34 26.24(16) . . ?
O9 Dy2 C34 26.87(15) . . ?
N2 Dy2 C34 100.32(17) . . ?
O4 Dy2 Dy1 140.86(9) 3_677 . ?
O2 Dy2 Dy1 42.58(8) . . ?
O7 Dy2 Dy1 89.84(9) 3_677 . ?
O7 Dy2 Dy1 42.83(8) . . ?
O5 Dy2 Dy1 42.31(9) . . ?
O10 Dy2 Dy1 122.98(12) . . ?
O9 Dy2 Dy1 129.32(10) . . ?
N2 Dy2 Dy1 98.03(10) . . ?
C34 Dy2 Dy1 132.83(13) . . ?
O4 Dy2 Dy2 83.16(9) 3_677 3_677 ?
O2 Dy2 Dy2 74.79(9) . 3_677 ?
O7 Dy2 Dy2 35.12(8) 3_677 3_677 ?
O7 Dy2 Dy2 34.43(8) . 3_677 ?
O5 Dy2 Dy2 101.09(9) . 3_677 ?
O10 Dy2 Dy2 170.82(11) . 3_677 ?
O9 Dy2 Dy2 118.02(10) . 3_677 ?
N2 Dy2 Dy2 108.58(10) . 3_677 ?
C34 Dy2 Dy2 144.67(14) . 3_677 ?
Dy1 Dy2 Dy2 63.130(11) . 3_677 ?
O4 Dy2 Dy1 34.74(9) 3_677 3_677 ?
O2 Dy2 Dy1 113.92(9) . 3_677 ?
O7 Dy2 Dy1 35.53(8) 3_677 3_677 ?
O7 Dy2 Dy1 80.88(8) . 3_677 ?
O5 Dy2 Dy1 149.58(9) . 3_677 ?
O10 Dy2 Dy1 119.47(12) . 3_677 ?
O9 Dy2 Dy1 83.95(10) . 3_677 ?
N2 Dy2 Dy1 101.03(10) . 3_677 ?
C34 Dy2 Dy1 101.43(13) . 3_677 ?
Dy1 Dy2 Dy1 117.082(10) . 3_677 ?
Dy2 Dy2 Dy1 53.951(7) 3_677 3_677 ?
C7 N1 C8 119.8(5) . . ?
C7 N1 Dy1 129.5(4) . . ?
C8 N1 Dy1 110.7(3) . . ?
C22 N2 C23 118.6(5) . . ?
C22 N2 Dy2 125.7(4) . . ?
C23 N2 Dy2 114.2(3) . . ?
C31 N3 C32 121.3(6) . . ?
C31 N3 C33 121.7(6) . . ?
C32 N3 C33 117.0(6) . . ?
C1 O1 Dy1 136.8(4) . . ?
C13 O2 Dy2 137.3(3) . . ?
C13 O2 Dy1 114.6(3) . . ?
Dy2 O2 Dy1 96.26(11) . . ?
C2 O3 C14 118.5(5) . . ?
C16 O4 Dy2 129.9(3) . 3_677 ?
C16 O4 Dy1 118.5(3) . . ?
Dy2 O4 Dy1 111.58(14) 3_677 . ?
C28 O5 Dy1 116.9(3) . . ?
C28 O5 Dy2 119.9(3) . . ?
Dy1 O5 Dy2 95.17(12) . . ?
C17 O6 C29 118.4(5) . . ?
C17 O6 Dy1 112.1(3) . . ?
C29 O6 Dy1 129.2(4) . . ?
Dy2 O7 Dy2 110.44(13) 3_677 . ?
Dy2 O7 Dy1 110.00(14) 3_677 . ?
Dy2 O7 Dy1 94.81(11) . . ?
Dy2 O7 H1 126(5) 3_677 . ?
Dy2 O7 H1 112(5) . . ?
Dy1 O7 H1 98(5) . . ?
C31 O8 Dy1 152.6(4) . . ?
C34 O9 Dy2 90.7(3) . . ?
C34 O10 Dy2 95.4(4) . . ?

loop_
_geom_bond_atom_site_label_1
_geom_bond_atom_site_label_2
_geom_bond_distance
_geom_bond_site_symmetry_2
_geom_bond_publ_flag
C1 O1 1.315(7) . ?
C1 C6 1.411(8) . ?
C1 C2 1.411(8) . ?
C2 O3 1.354(7) . ?
C2 C3 1.389(8) . ?
C3 C4 1.383(9) . ?
C3 H3 0.9300 . ?
C4 C5 1.352(9) . ?
C4 H4 0.9300 . ?
C5 C6 1.410(8) . ?
C5 H5 0.9300 . ?
C6 C7 1.447(8) . ?
C7 N1 1.293(7) . ?
C7 H7 0.9300 . ?
C8 C9 1.387(7) . ?
C8 C13 1.397(8) . ?
C8 N1 1.417(7) . ?
C9 C10 1.361(8) . ?
C9 H9 0.9300 . ?
C10 C11 1.371(9) . ?
C10 H10 0.9300 . ?
C11 C12 1.382(8) . ?
C11 H11 0.9300 . ?
C12 C13 1.393(7) . ?
C12 H12 0.9300 . ?
C13 O2 1.331(6) . ?
C14 O3 1.424(7) . ?
C14 C15 1.495(10) . ?
C14 H14A 0.9700 . ?
C14 H14B 0.9700 . ?
C15 H15A 0.9600 . ?
C15 H15B 0.9600 . ?
C15 H15C 0.9600 . ?
C16 O4 1.338(6) . ?
C16 C21 1.402(7) . ?
C16 C17 1.408(8) . ?
C17 C18 1.369(8) . ?
C17 O6 1.391(7) . ?
C18 C19 1.386(9) . ?
C18 H18 0.9300 . ?
C19 C20 1.334(8) . ?
C19 H19 0.9300 . ?
C20 C21 1.412(8) . ?
C20 H20 0.9300 . ?
C21 C22 1.423(7) 3_677 ?
C22 N2 1.285(7) . ?
C22 C21 1.423(7) 3_677 ?
C22 H22 0.9300 . ?
C23 C24 1.377(8) . ?
C23 C28 1.400(8) . ?
C23 N2 1.442(7) . ?
C24 C25 1.367(8) . ?
C24 H24 0.9300 . ?
C25 C26 1.387(9) . ?
C25 H25 0.9300 . ?
C26 C27 1.359(8) . ?
C26 H26 0.9300 . ?
C27 C28 1.403(7) . ?
C27 H27 0.9300 . ?
C28 O5 1.348(6) . ?
C29 O6 1.440(6) . ?
C29 C30 1.487(9) . ?
C29 H29A 0.9700 . ?
C29 H29B 0.9700 . ?
C30 H30A 0.9600 . ?
C30 H30B 0.9600 . ?
C30 H30C 0.9600 . ?
C31 O8 1.238(7) . ?
C31 N3 1.301(7) . ?
C31 H31 0.9300 . ?
C32 N3 1.419(9) . ?
C32 H32A 0.9600 . ?
C32 H32B 0.9600 . ?
C32 H32C 0.9600 . ?
C33 N3 1.455(9) . ?
C33 H33A 0.9600 . ?
C33 H33B 0.9600 . ?
C33 H33C 0.9600 . ?
C34 O10 1.235(7) . ?
C34 O9 1.257(7) . ?
C34 C35 1.477(9) . ?
C34 Dy2 2.781(6) . ?
C35 C36 1.447(8) . ?
C35 H35A 0.9700 . ?
C35 H35B 0.9700 . ?
C36 H36A 0.9600 . ?
C36 H36B 0.9600 . ?
C36 H36C 0.9600 . ?
Dy1 O1 2.197(4) . ?
Dy1 O8 2.331(4) . ?
Dy1 O5 2.362(4) . ?
Dy1 O4 2.363(4) . ?
Dy1 O2 2.379(3) . ?
Dy1 O7 2.384(3) . ?
Dy1 N1 2.459(4) . ?
Dy1 O6 2.556(4) . ?
Dy1 Dy2 3.4948(4) . ?
Dy1 Dy2 3.8558(5) 3_677 ?
Dy2 O4 2.300(3) 3_677 ?
Dy2 O2 2.314(3) . ?
Dy2 O7 2.323(3) 3_677 ?
Dy2 O7 2.363(3) . ?
Dy2 O5 2.372(3) . ?
Dy2 O10 2.379(4) . ?
Dy2 O9 2.465(4) . ?
Dy2 N2 2.497(4) . ?
Dy2 Dy2 3.8485(6) 3_677 ?
Dy2 Dy1 3.8558(5) 3_677 ?
O4 Dy2 2.300(3) 3_677 ?
O7 Dy2 2.322(3) 3_677 ?
O7 H1 0.816(10) . ?
